data_2020815
loop_
_publ_author_name
'Liu, Juan'
'Xu, Yang-Rong'
'An, Xing-Si'
'Hou, Gui-Ge'
'Meng, Qing-Guo'

_publ_section_title
;
 Synthesis and crystal structures of a 3-acetylated
 (20<i>S</i>,24<i>S</i>)-ocotillol-type saponin and its C-24 epimer
;
_journal_coeditor_code LF3050
_journal_issue 6
_journal_name_full 'Acta Crystallographica Section C'
_journal_page_first 464
_journal_page_last 469
_journal_paper_doi 10.1107/S2053229617006507
_journal_volume 73
_journal_year 2017
_chemical_formula_iupac 'C32 H54 O5, 0.5H2 O1'
_chemical_formula_moiety 'C32 H54 O5, 0.5(H2 O1)'
_chemical_formula_sum 'C32 H55 O5.5'
_chemical_formula_weight 527.76
_chemical_name_systematic
;
(20<i>S</i>,24<i>R</i>)-3-Acetyl-20,24-epoxydammarane-3\b,12\b,25-triol
hemihydrate
;
_space_group_IT_number 5
_symmetry_cell_setting monoclinic
_symmetry_space_group_name_Hall 'C 2y'
_symmetry_space_group_name_H-M 'C 1 2 1'
_atom_sites_solution_hydrogens geom
_atom_sites_solution_primary direct
_atom_sites_solution_secondary difmap
_audit_creation_method SHELXL-97
_cell_angle_alpha 90.00
_cell_angle_beta 114.524(3)
_cell_angle_gamma 90.00
_cell_formula_units_Z 8
_cell_length_a 29.0091(18)
_cell_length_b 7.7205(3)
_cell_length_c 29.9984(18)
_cell_measurement_reflns_used 4093
_cell_measurement_temperature 293(2)
_cell_measurement_theta_max 70.3270
_cell_measurement_theta_min 3.5570
_cell_volume 6112.5(6)
_computing_cell_refinement
;
FRAMBO (Bruker, 2004)
;
_computing_data_collection
;
FRAMBO (Bruker, 2004)
;
_computing_data_reduction
;
SAINT (Bruker, 2012)
;
_computing_molecular_graphics
;
DIAMOND (Brandenburg, 2012)
;
_computing_publication_material
;
publCIF (Westrip, 2010)
;
_computing_structure_refinement
;
SHELXL2014 (Sheldrick, 2015)
;
_computing_structure_solution
;
SHELXS97 (Sheldrick, 2008)
;
_diffrn_ambient_temperature 293(2)
_diffrn_measured_fraction_theta_full 1.000
_diffrn_measured_fraction_theta_max 1.000
_diffrn_measurement_device_type 'Bruker FRAMBO CCD area detector'
_diffrn_measurement_method 'phi and omega scans'
_diffrn_radiation_monochromator graphite
_diffrn_radiation_source 'fine-focus sealed tube'
_diffrn_radiation_type CuK\a
_diffrn_radiation_wavelength 1.54178
_diffrn_reflns_av_R_equivalents 0.0366
_diffrn_reflns_av_sigmaI/netI 0.0471
_diffrn_reflns_limit_h_max 32
_diffrn_reflns_limit_h_min -34
_diffrn_reflns_limit_k_max 9
_diffrn_reflns_limit_k_min -6
_diffrn_reflns_limit_l_max 35
_diffrn_reflns_limit_l_min -35
_diffrn_reflns_number 19762
_diffrn_reflns_theta_full 66.40
_diffrn_reflns_theta_max 66.40
_diffrn_reflns_theta_min 3.06
_exptl_absorpt_coefficient_mu 0.600
_exptl_absorpt_correction_T_max 0.8041
_exptl_absorpt_correction_T_min 0.7657
_exptl_absorpt_correction_type multi-scan
_exptl_absorpt_process_details
;
(SADABS; Sheldrick, 2003)
;
_exptl_crystal_colour colourless
_exptl_crystal_density_diffrn 1.147
_exptl_crystal_density_method 'not measured'
_exptl_crystal_description block
_exptl_crystal_F_000 2328
_exptl_crystal_size_max 0.47
_exptl_crystal_size_mid 0.40
_exptl_crystal_size_min 0.38
_refine_diff_density_max 0.355
_refine_diff_density_min -0.400
_refine_ls_abs_structure_details
;
Flack (1983), <b>???? Friedel pairs</b>
;
_refine_ls_abs_structure_Flack -0.1(3)
_refine_ls_extinction_coef 0.00059(7)
_refine_ls_extinction_expression Fc^*^=kFc[1+0.001xFc^2^\l^3^/sin(2\q)]^-1/4^
_refine_ls_extinction_method
;
SHELXL2014 (Sheldrick, 2015)
;
_refine_ls_goodness_of_fit_ref 1.046
_refine_ls_hydrogen_treatment constr
_refine_ls_matrix_type full
_refine_ls_number_parameters 695
_refine_ls_number_reflns 8185
_refine_ls_number_restraints 1
_refine_ls_restrained_S_all 1.046
_refine_ls_R_factor_all 0.0810
_refine_ls_R_factor_gt 0.0622
_refine_ls_shift/su_max 0.001
_refine_ls_shift/su_mean 0.000
_refine_ls_structure_factor_coef Fsqd
_refine_ls_weighting_details 'calc w=1/[\s^2^(Fo^2^)+(0.0959P)^2^+1.5622P] where P=(Fo^2^+2Fc^2^)/3'
_refine_ls_weighting_scheme calc
_refine_ls_wR_factor_gt 0.1654
_refine_ls_wR_factor_ref 0.1854
_reflns_number_gt 6202
_reflns_number_total 8185
_reflns_threshold_expression >2sigma(I)
_cod_data_source_file lf3050sup1.cif
_cod_data_source_block IIIa
_cod_original_sg_symbol_H-M 'C 2'
_cod_database_code 2020815

loop_
_symmetry_equiv_pos_as_xyz
'x, y, z'
'-x, y, -z'
'x+1/2, y+1/2, z'
'-x+1/2, y+1/2, -z'

loop_
_atom_site_type_symbol
_atom_site_label
_atom_site_fract_x
_atom_site_fract_y
_atom_site_fract_z
_atom_site_U_iso_or_equiv
_atom_site_adp_type
_atom_site_calc_flag
_atom_site_refinement_flags
_atom_site_occupancy
_atom_site_symmetry_multiplicity
O O1A 0.96255(11) 0.4741(5) 0.87772(11) 0.0753(8) Uani d . 1 1
O O2A 0.69874(12) 0.4108(5) 0.58675(11) 0.0869(10) Uani d . 1 1
H H2A 0.6765 0.3584 0.5643 0.130 Uiso calc R 1 1
O O3A 0.63663(9) 0.1821(4) 0.51817(10) 0.0635(7) Uani d . 1 1
O O4A 0.73073(11) 0.2374(7) 0.51518(13) 0.1082(15) Uani d . 1 1
H H4A 0.7237 0.2414 0.5390 0.162 Uiso calc R 1 1
O O5A 0.93564(17) 0.7289(6) 0.89312(17) 0.1103(13) Uani d . 1 1
O O1B 0.85436(12) 0.9349(5) 0.97186(13) 0.0903(11) Uani d . 1 1
O O2B 0.54938(14) 0.7127(5) 0.73251(13) 0.1033(13) Uani d . 1 1
H H2B 0.5313 0.6398 0.7133 0.124 Uiso calc R 1 1
O O3B 0.49477(10) 0.4447(4) 0.67772(9) 0.0615(7) Uani d . 1 1
O O4B 0.5175(2) 0.4484(10) 0.56510(16) 0.150(2) Uani d . 1 1
H H4B 0.4885 0.4148 0.5487 0.225 Uiso calc R 1 1
O O5B 0.82853(15) 1.1280(5) 1.01257(12) 0.0904(10) Uani d . 1 1
O O6 0.4259(3) 0.4871(14) 0.4858(4) 0.269(5) Uani d . 1 1
H H6A 0.4083 0.3968 0.4838 0.322 Uiso d R 1 1
H H6B 0.4434 0.4704 0.4694 0.322 Uiso d R 1 1
C C1A 0.85422(15) 0.4717(6) 0.75228(15) 0.0642(10) Uani d . 1 1
H H1A1 0.8512 0.5277 0.7223 0.077 Uiso calc R 1 1
H H1A2 0.8274 0.5163 0.7605 0.077 Uiso calc R 1 1
C C2A 0.90512(16) 0.5188(6) 0.79309(15) 0.0700(11) Uani d . 1 1
H H2A1 0.9321 0.4840 0.7838 0.084 Uiso calc R 1 1
H H2A2 0.9071 0.6434 0.7977 0.084 Uiso calc R 1 1
C C3A 0.91251(15) 0.4324(6) 0.84027(15) 0.0618(10) Uani d . 1 1
H H3A 0.8871 0.4781 0.8508 0.074 Uiso calc R 1 1
C C4A 0.90774(16) 0.2350(6) 0.83745(15) 0.0621(10) Uani d . 1 1
C C5A 0.85707(15) 0.1891(5) 0.79341(14) 0.0579(9) Uani d . 1 1
H H5A 0.8309 0.2367 0.8025 0.069 Uiso calc R 1 1
C C6A 0.84588(18) -0.0058(6) 0.78778(15) 0.0698(11) Uani d . 1 1
H H6A1 0.8667 -0.0607 0.7735 0.084 Uiso calc R 1 1
H H6A2 0.8543 -0.0569 0.8198 0.084 Uiso calc R 1 1
C C7A 0.79003(18) -0.0373(6) 0.75507(15) 0.0706(11) Uani d . 1 1
H H7A1 0.7697 0.0096 0.7710 0.085 Uiso calc R 1 1
H H7A2 0.7840 -0.1611 0.7515 0.085 Uiso calc R 1 1
C C8A 0.77264(16) 0.0444(5) 0.70391(14) 0.0571(9) Uani d . 1 1
C C9A 0.78915(14) 0.2385(5) 0.70940(13) 0.0535(8) Uani d . 1 1
H H9A 0.7707 0.2915 0.7269 0.064 Uiso calc R 1 1
C C10A 0.84664(15) 0.2760(5) 0.74322(14) 0.0562(9) Uani d . 1 1
C C11A 0.76883(16) 0.3328(6) 0.65971(15) 0.0642(10) Uani d . 1 1
H H11A 0.7780 0.4542 0.6652 0.077 Uiso calc R 1 1
H H11B 0.7850 0.2848 0.6399 0.077 Uiso calc R 1 1
C C12A 0.71152(16) 0.3185(6) 0.63133(15) 0.0648(10) Uani d . 1 1
H H12A 0.6951 0.3746 0.6503 0.078 Uiso calc R 1 1
C C13A 0.69678(14) 0.1283(5) 0.62480(14) 0.0566(9) Uani d . 1 1
H H13A 0.7163 0.0735 0.6087 0.068 Uiso calc R 1 1
C C14A 0.71328(16) 0.0402(6) 0.67585(15) 0.0629(10) Uani d . 1 1
C C15A 0.6869(2) -0.1360(7) 0.66050(18) 0.0803(14) Uani d . 1 1
H H15A 0.7049 -0.2091 0.6466 0.096 Uiso calc R 1 1
H H15B 0.6852 -0.1951 0.6883 0.096 Uiso calc R 1 1
C C16A 0.63393(18) -0.0920(7) 0.62208(18) 0.0828(14) Uani d . 1 1
H H16A 0.6111 -0.0697 0.6376 0.099 Uiso calc R 1 1
H H16B 0.6204 -0.1866 0.5990 0.099 Uiso calc R 1 1
C C17A 0.64062(16) 0.0739(7) 0.59557(17) 0.0702(12) Uani d . 1 1
H H17A 0.6189 0.1653 0.5990 0.084 Uiso calc R 1 1
C C18A 0.79606(17) -0.0640(6) 0.67477(16) 0.0704(11) Uani d . 1 1
H H18A 0.8310 -0.0882 0.6953 0.106 Uiso calc R 1 1
H H18B 0.7939 0.0001 0.6465 0.106 Uiso calc R 1 1
H H18C 0.7778 -0.1710 0.6645 0.106 Uiso calc R 1 1
C C19A 0.88221(16) 0.2175(7) 0.71910(16) 0.0722(12) Uani d . 1 1
H H19A 0.8647 0.2273 0.6841 0.108 Uiso calc R 1 1
H H19B 0.8921 0.0992 0.7277 0.108 Uiso calc R 1 1
H H19C 0.9118 0.2897 0.7305 0.108 Uiso calc R 1 1
C C20A 0.62381(16) 0.0366(6) 0.54051(17) 0.0674(11) Uani d . 1 1
C C21A 0.56611(17) 0.0129(8) 0.5158(2) 0.0903(16) Uani d . 1 1
H H21A 0.5500 0.1103 0.5233 0.135 Uiso calc R 1 1
H H21B 0.5570 -0.0913 0.5277 0.135 Uiso calc R 1 1
H H21C 0.5552 0.0049 0.4809 0.135 Uiso calc R 1 1
C C22A 0.65044(18) -0.1164(7) 0.52922(18) 0.0755(12) Uani d . 1 1
H H22A 0.6824 -0.1405 0.5568 0.091 Uiso calc R 1 1
H H22B 0.6294 -0.2192 0.5222 0.091 Uiso calc R 1 1
C C23A 0.6591(3) -0.0643(9) 0.4858(3) 0.113(2) Uani d . 1 1
H H23A 0.6378 -0.1317 0.4574 0.135 Uiso calc R 1 1
H H23B 0.6943 -0.0833 0.4917 0.135 Uiso calc R 1 1
C C24A 0.64605(16) 0.1263(7) 0.47708(16) 0.0693(11) Uani d . 1 1
H H24A 0.6144 0.1369 0.4475 0.083 Uiso calc R 1 1
C C25A 0.68540(16) 0.2463(8) 0.47138(17) 0.0812(14) Uani d . 1 1
C C26A 0.6663(2) 0.4298(9) 0.4607(2) 0.1052(19) Uani d . 1 1
H H26A 0.6598 0.4733 0.4875 0.158 Uiso calc R 1 1
H H26B 0.6356 0.4323 0.4313 0.158 Uiso calc R 1 1
H H26C 0.6914 0.5008 0.4565 0.158 Uiso calc R 1 1
C C27A 0.6988(2) 0.1788(11) 0.4301(2) 0.111(2) Uani d . 1 1
H H27A 0.7173 0.2661 0.4216 0.166 Uiso calc R 1 1
H H27B 0.6682 0.1515 0.4020 0.166 Uiso calc R 1 1
H H27C 0.7192 0.0765 0.4410 0.166 Uiso calc R 1 1
C C28A 0.9056(2) 0.1732(7) 0.88543(15) 0.0781(13) Uani d . 1 1
H H28A 0.9354 0.2111 0.9129 0.117 Uiso calc R 1 1
H H28B 0.9038 0.0490 0.8855 0.117 Uiso calc R 1 1
H H28C 0.8761 0.2209 0.8878 0.117 Uiso calc R 1 1
C C29A 0.95502(17) 0.1508(7) 0.83454(18) 0.0823(14) Uani d . 1 1
H H29A 0.9603 0.2001 0.8076 0.123 Uiso calc R 1 1
H H29B 0.9498 0.0282 0.8297 0.123 Uiso calc R 1 1
H H29C 0.9843 0.1721 0.8645 0.123 Uiso calc R 1 1
C C30A 0.68727(18) 0.1321(8) 0.70589(17) 0.0793(14) Uani d . 1 1
H H30A 0.6533 0.1636 0.6843 0.119 Uiso calc R 1 1
H H30B 0.7060 0.2343 0.7211 0.119 Uiso calc R 1 1
H H30C 0.6866 0.0547 0.7306 0.119 Uiso calc R 1 1
C C31A 0.9686(2) 0.6238(7) 0.90139(19) 0.0803(13) Uani d . 1 1
C C32A 1.0224(2) 0.6432(10) 0.9391(2) 0.113(2) Uani d . 1 1
H H32A 1.0257 0.7491 0.9569 0.169 Uiso calc R 1 1
H H32B 1.0449 0.6456 0.9230 0.169 Uiso calc R 1 1
H H32C 1.0310 0.5470 0.9614 0.169 Uiso calc R 1 1
C C1B 0.72790(19) 0.8628(6) 0.8661(2) 0.0860(15) Uani d . 1 1
H H1B1 0.7058 0.8992 0.8813 0.103 Uiso calc R 1 1
H H1B2 0.7147 0.9110 0.8333 0.103 Uiso calc R 1 1
C C2B 0.7809(2) 0.9353(7) 0.8955(2) 0.0934(16) Uani d . 1 1
H H2B1 0.8027 0.9056 0.8793 0.112 Uiso calc R 1 1
H H2B2 0.7793 1.0606 0.8968 0.112 Uiso calc R 1 1
C C3B 0.80307(16) 0.8639(6) 0.94664(18) 0.0749(13) Uani d . 1 1
H H3B 0.7824 0.9018 0.9637 0.090 Uiso calc R 1 1
C C4B 0.80730(15) 0.6658(6) 0.94893(15) 0.0618(10) Uani d . 1 1
C C5B 0.75339(15) 0.5939(5) 0.91598(13) 0.0543(9) Uani d . 1 1
H H5B 0.7319 0.6330 0.9320 0.065 Uiso calc R 1 1
C C6B 0.75042(15) 0.3965(5) 0.91642(14) 0.0570(9) Uani d . 1 1
H H6B1 0.7664 0.3483 0.8965 0.068 Uiso calc R 1 1
H H6B2 0.7686 0.3544 0.9497 0.068 Uiso calc R 1 1
C C7B 0.69562(14) 0.3374(5) 0.89669(12) 0.0541(9) Uani d . 1 1
H H7B1 0.6808 0.3786 0.9184 0.065 Uiso calc R 1 1
H H7B2 0.6948 0.2118 0.8969 0.065 Uiso calc R 1 1
C C8B 0.66320(14) 0.4021(5) 0.84438(12) 0.0485(8) Uani d . 1 1
C C9B 0.67050(15) 0.6025(5) 0.84302(14) 0.0564(9) Uani d . 1 1
H H9B 0.6581 0.6493 0.8664 0.068 Uiso calc R 1 1
C C10B 0.72710(15) 0.6664(5) 0.86266(14) 0.0579(9) Uani d . 1 1
C C11B 0.63430(17) 0.6781(6) 0.79300(15) 0.0745(13) Uani d . 1 1
H H11C 0.6379 0.8031 0.7941 0.089 Uiso calc R 1 1
H H11D 0.6442 0.6349 0.7679 0.089 Uiso calc R 1 1
C C12B 0.57848(17) 0.6328(6) 0.77870(16) 0.0720(12) Uani d . 1 1
H H12B 0.5680 0.6806 0.8033 0.086 Uiso calc R 1 1
C C13B 0.57364(14) 0.4368(5) 0.77826(13) 0.0564(9) Uani d . 1 1
H H13B 0.5893 0.3930 0.7572 0.068 Uiso calc R 1 1
C C14B 0.60575(15) 0.3649(6) 0.83042(13) 0.0561(9) Uani d . 1 1
C C15B 0.58811(16) 0.1765(6) 0.82462(15) 0.0699(11) Uani d . 1 1
H H15C 0.6040 0.1099 0.8075 0.084 Uiso calc R 1 1
H H15D 0.5962 0.1237 0.8563 0.084 Uiso calc R 1 1
C C16B 0.53149(18) 0.1847(7) 0.79518(16) 0.0787(13) Uani d . 1 1
H H16C 0.5143 0.1968 0.8167 0.094 Uiso calc R 1 1
H H16D 0.5194 0.0804 0.7758 0.094 Uiso calc R 1 1
C C17B 0.52159(16) 0.3474(6) 0.76109(14) 0.0642(11) Uani d . 1 1
H H17B 0.4984 0.4252 0.7676 0.077 Uiso calc R 1 1
C C18B 0.68009(16) 0.3033(5) 0.80896(13) 0.0556(9) Uani d . 1 1
H H18D 0.7162 0.2889 0.8239 0.083 Uiso calc R 1 1
H H18E 0.6705 0.3678 0.7791 0.083 Uiso calc R 1 1
H H18F 0.6641 0.1916 0.8019 0.083 Uiso calc R 1 1
C C19B 0.75317(18) 0.6137(7) 0.82875(15) 0.0736(12) Uani d . 1 1
H H19D 0.7289 0.6176 0.7952 0.110 Uiso calc R 1 1
H H19E 0.7664 0.4983 0.8367 0.110 Uiso calc R 1 1
H H19F 0.7804 0.6926 0.8334 0.110 Uiso calc R 1 1
C C20B 0.49652(15) 0.2927(6) 0.70699(14) 0.0593(10) Uani d . 1 1
C C21B 0.44211(18) 0.2332(9) 0.69276(18) 0.0894(16) Uani d . 1 1
H H21D 0.4241 0.3198 0.7022 0.134 Uiso calc R 1 1
H H21E 0.4422 0.1263 0.7091 0.134 Uiso calc R 1 1
H H21F 0.4257 0.2161 0.6580 0.134 Uiso calc R 1 1
C C22B 0.52551(17) 0.1625(6) 0.69079(14) 0.0666(10) Uani d . 1 1
H H22C 0.5615 0.1691 0.7116 0.080 Uiso calc R 1 1
H H22D 0.5139 0.0458 0.6923 0.080 Uiso calc R 1 1
C C23B 0.5156(3) 0.2083(9) 0.6401(2) 0.110(2) Uani d . 1 1
H H23C 0.4918 0.1272 0.6174 0.132 Uiso calc R 1 1
H H23D 0.5467 0.2055 0.6355 0.132 Uiso calc R 1 1
C C24B 0.49352(16) 0.3891(6) 0.63154(14) 0.0656(11) Uani d . 1 1
H H24B 0.4580 0.3821 0.6078 0.079 Uiso calc R 1 1
C C25B 0.5208(2) 0.5194(9) 0.61236(18) 0.0933(17) Uani d . 1 1
C C26B 0.5733(2) 0.5341(11) 0.6443(2) 0.123(3) Uani d . 1 1
H H26D 0.5858 0.4240 0.6594 0.185 Uiso calc R 1 1
H H26E 0.5776 0.6185 0.6692 0.185 Uiso calc R 1 1
H H26F 0.5919 0.5696 0.6259 0.185 Uiso calc R 1 1
C C27B 0.4952(3) 0.6909(10) 0.6050(2) 0.132(3) Uani d . 1 1
H H27D 0.5156 0.7688 0.6305 0.198 Uiso calc R 1 1
H H27E 0.4627 0.6771 0.6060 0.198 Uiso calc R 1 1
H H27F 0.4906 0.7372 0.5738 0.198 Uiso calc R 1 1
C C28B 0.82150(18) 0.6089(8) 1.00239(15) 0.0789(13) Uani d . 1 1
H H28D 0.8500 0.6752 1.0240 0.118 Uiso calc R 1 1
H H28E 0.8301 0.4881 1.0058 0.118 Uiso calc R 1 1
H H28F 0.7932 0.6281 1.0106 0.118 Uiso calc R 1 1
C C29B 0.84958(17) 0.6027(7) 0.93416(18) 0.0754(12) Uani d . 1 1
H H29D 0.8427 0.6429 0.9017 0.113 Uiso calc R 1 1
H H29E 0.8507 0.4784 0.9348 0.113 Uiso calc R 1 1
H H29F 0.8816 0.6477 0.9568 0.113 Uiso calc R 1 1
C C30B 0.58783(17) 0.4460(8) 0.86835(15) 0.0801(14) Uani d . 1 1
H H30D 0.5516 0.4581 0.8536 0.120 Uiso calc R 1 1
H H30E 0.6032 0.5577 0.8783 0.120 Uiso calc R 1 1
H H30F 0.5977 0.3718 0.8965 0.120 Uiso calc R 1 1
C C31B 0.86103(19) 1.0718(6) 1.00185(15) 0.0703(12) Uani d . 1 1
C C32B 0.9141(2) 1.1389(8) 1.0201(2) 0.0969(17) Uani d . 1 1
H H32D 0.9174 1.2101 0.9954 0.145 Uiso calc R 1 1
H H32E 0.9372 1.0433 1.0275 0.145 Uiso calc R 1 1
H H32F 0.9216 1.2063 1.0492 0.145 Uiso calc R 1 1

loop_
_atom_site_aniso_label
_atom_site_aniso_U_11
_atom_site_aniso_U_22
_atom_site_aniso_U_33
_atom_site_aniso_U_12
_atom_site_aniso_U_13
_atom_site_aniso_U_23
O1A 0.0637(17) 0.076(2) 0.0750(18) 0.0038(15) 0.0178(14) -0.0036(17)
O2A 0.092(2) 0.068(2) 0.0756(19) -0.0171(18) 0.0104(16) 0.0116(16)
O3A 0.0516(14) 0.0654(18) 0.0708(16) -0.0016(13) 0.0228(12) -0.0043(14)
O4A 0.0494(16) 0.175(5) 0.088(2) -0.007(2) 0.0163(15) 0.025(3)
O5A 0.109(3) 0.071(2) 0.143(4) -0.009(2) 0.045(3) -0.028(2)
O1B 0.076(2) 0.075(2) 0.110(3) -0.0165(18) 0.0284(19) -0.032(2)
O2B 0.108(3) 0.059(2) 0.088(2) 0.0012(19) -0.0138(19) 0.0097(17)
O3B 0.0643(15) 0.0540(16) 0.0560(14) 0.0051(13) 0.0147(12) 0.0002(12)
O4B 0.172(5) 0.186(6) 0.102(3) -0.015(4) 0.067(3) 0.004(4)
O5B 0.107(3) 0.077(2) 0.076(2) -0.007(2) 0.0264(19) -0.0188(18)
O6 0.280(11) 0.203(10) 0.392(13) -0.013(9) 0.209(10) -0.050(10)
C1A 0.063(2) 0.051(2) 0.070(2) -0.0054(19) 0.0198(19) 0.0075(19)
C2A 0.065(2) 0.061(3) 0.076(3) -0.006(2) 0.022(2) 0.005(2)
C3A 0.057(2) 0.059(2) 0.068(2) 0.0044(19) 0.0238(19) -0.004(2)
C4A 0.066(2) 0.057(2) 0.062(2) 0.012(2) 0.0262(18) 0.0034(19)
C5A 0.069(2) 0.046(2) 0.063(2) 0.0083(18) 0.0306(18) 0.0030(17)
C6A 0.093(3) 0.051(2) 0.062(2) 0.005(2) 0.029(2) 0.0063(19)
C7A 0.095(3) 0.051(2) 0.071(3) -0.009(2) 0.039(2) 0.005(2)
C8A 0.073(2) 0.049(2) 0.057(2) 0.0007(18) 0.0350(19) -0.0012(17)
C9A 0.060(2) 0.048(2) 0.060(2) 0.0004(17) 0.0322(17) 0.0020(17)
C10A 0.062(2) 0.051(2) 0.061(2) 0.0013(17) 0.0307(18) 0.0027(17)
C11A 0.072(3) 0.050(2) 0.069(2) -0.007(2) 0.028(2) 0.005(2)
C12A 0.066(2) 0.061(3) 0.063(2) -0.003(2) 0.0231(19) 0.003(2)
C13A 0.052(2) 0.058(2) 0.067(2) -0.0056(17) 0.0325(18) -0.0062(19)
C14A 0.074(3) 0.062(3) 0.067(2) -0.011(2) 0.044(2) -0.004(2)
C15A 0.097(3) 0.075(3) 0.080(3) -0.025(3) 0.048(3) -0.001(2)
C16A 0.087(3) 0.089(4) 0.082(3) -0.032(3) 0.045(3) -0.009(3)
C17A 0.061(2) 0.076(3) 0.081(3) -0.008(2) 0.037(2) -0.009(2)
C18A 0.083(3) 0.061(3) 0.074(3) 0.003(2) 0.039(2) -0.011(2)
C19A 0.067(2) 0.088(3) 0.070(2) 0.001(2) 0.036(2) 0.000(2)
C20A 0.057(2) 0.069(3) 0.079(3) -0.010(2) 0.031(2) -0.008(2)
C21A 0.054(2) 0.110(4) 0.100(4) -0.025(3) 0.025(2) -0.020(3)
C22A 0.074(3) 0.068(3) 0.084(3) -0.006(2) 0.032(2) -0.011(2)
C23A 0.152(6) 0.085(4) 0.145(5) 0.023(4) 0.106(5) 0.016(4)
C24A 0.061(2) 0.080(3) 0.066(2) 0.006(2) 0.0258(19) 0.000(2)
C25A 0.050(2) 0.111(4) 0.073(3) -0.002(3) 0.016(2) 0.017(3)
C26A 0.099(4) 0.099(5) 0.116(4) -0.012(4) 0.043(3) 0.020(4)
C27A 0.097(4) 0.155(7) 0.096(4) 0.008(4) 0.056(3) 0.022(4)
C28A 0.103(3) 0.068(3) 0.061(2) 0.006(3) 0.032(2) 0.007(2)
C29A 0.070(3) 0.084(4) 0.085(3) 0.021(3) 0.024(2) -0.004(3)
C30A 0.076(3) 0.100(4) 0.080(3) -0.008(3) 0.051(2) -0.014(3)
C31A 0.087(3) 0.068(3) 0.084(3) -0.014(3) 0.034(3) 0.002(3)
C32A 0.096(4) 0.119(5) 0.095(4) -0.027(4) 0.012(3) -0.015(4)
C1B 0.084(3) 0.042(2) 0.099(3) 0.002(2) 0.004(3) 0.001(2)
C2B 0.089(3) 0.045(2) 0.116(4) -0.007(2) 0.012(3) -0.004(3)
C3B 0.062(2) 0.059(3) 0.094(3) -0.005(2) 0.022(2) -0.027(2)
C4B 0.064(2) 0.056(2) 0.064(2) 0.0012(19) 0.0246(19) -0.0121(19)
C5B 0.062(2) 0.047(2) 0.055(2) 0.0012(17) 0.0257(17) -0.0086(16)
C6B 0.065(2) 0.051(2) 0.052(2) 0.0087(18) 0.0220(17) 0.0054(17)
C7B 0.067(2) 0.049(2) 0.0447(18) 0.0001(18) 0.0216(16) 0.0043(16)
C8B 0.062(2) 0.0408(19) 0.0439(17) 0.0036(16) 0.0229(16) -0.0006(14)
C9B 0.069(2) 0.0371(19) 0.057(2) 0.0058(17) 0.0193(18) -0.0019(16)
C10B 0.071(2) 0.038(2) 0.061(2) -0.0002(17) 0.0235(18) -0.0026(17)
C11B 0.084(3) 0.040(2) 0.069(3) 0.003(2) 0.001(2) 0.0096(19)
C12B 0.075(3) 0.048(2) 0.066(2) 0.008(2) 0.003(2) -0.0021(19)
C13B 0.061(2) 0.051(2) 0.0498(19) 0.0049(18) 0.0162(16) -0.0033(17)
C14B 0.063(2) 0.061(2) 0.0454(18) 0.0011(18) 0.0229(17) 0.0006(16)
C15B 0.077(3) 0.072(3) 0.056(2) -0.015(2) 0.0229(19) 0.008(2)
C16B 0.081(3) 0.092(4) 0.064(2) -0.020(3) 0.030(2) 0.007(2)
C17B 0.064(2) 0.078(3) 0.055(2) 0.002(2) 0.0278(19) -0.003(2)
C18B 0.073(2) 0.0421(19) 0.0531(19) 0.0041(17) 0.0273(17) -0.0022(16)
C19B 0.092(3) 0.072(3) 0.063(2) -0.019(2) 0.039(2) 0.002(2)
C20B 0.061(2) 0.062(3) 0.052(2) -0.0036(19) 0.0203(17) 0.0002(18)
C21B 0.074(3) 0.113(4) 0.077(3) -0.024(3) 0.028(2) -0.001(3)
C22B 0.077(3) 0.054(2) 0.060(2) -0.002(2) 0.0189(19) -0.0013(19)
C23B 0.168(6) 0.092(4) 0.084(3) 0.036(4) 0.067(4) 0.010(3)
C24B 0.070(2) 0.068(3) 0.051(2) -0.010(2) 0.0166(18) -0.0017(19)
C25B 0.110(4) 0.102(4) 0.061(3) -0.017(3) 0.029(3) 0.010(3)
C26B 0.110(4) 0.165(7) 0.093(4) -0.057(5) 0.040(3) 0.018(4)
C27B 0.170(7) 0.098(5) 0.096(4) -0.015(5) 0.022(4) 0.023(4)
C28B 0.074(3) 0.089(4) 0.060(2) -0.003(3) 0.015(2) -0.015(2)
C29B 0.064(2) 0.078(3) 0.085(3) 0.003(2) 0.032(2) -0.018(2)
C30B 0.068(3) 0.119(4) 0.056(2) -0.003(3) 0.028(2) -0.015(3)
C31B 0.087(3) 0.052(3) 0.054(2) -0.012(2) 0.011(2) 0.0058(19)
C32B 0.096(4) 0.088(4) 0.086(3) -0.030(3) 0.017(3) 0.003(3)

loop_
_atom_type_symbol
_atom_type_description
_atom_type_scat_dispersion_real
_atom_type_scat_dispersion_imag
_atom_type_scat_source
C C 0.0181 0.0091 'International Tables Vol C Tables 4.2.6.8 and 6.1.1.4'
H H 0.0000 0.0000 'International Tables Vol C Tables 4.2.6.8 and 6.1.1.4'
O O 0.0492 0.0322 'International Tables Vol C Tables 4.2.6.8 and 6.1.1.4'

loop_
_geom_angle_atom_site_label_1
_geom_angle_atom_site_label_2
_geom_angle_atom_site_label_3
_geom_angle
C31A O1A C3A 118.2(4)
C12A O2A H2A 109.5
C20A O3A C24A 110.2(3)
C25A O4A H4A 109.5
C31B O1B C3B 118.1(4)
C12B O2B H2B 109.5
C24B O3B C20B 108.8(3)
C25B O4B H4B 109.5
C25B O6 H6A 107.5
C25B O6 H6B 103.7
H6A O6 H6B 108.5
C2A C1A C10A 113.5(4)
C2A C1A H1A1 108.9
C10A C1A H1A1 108.9
C2A C1A H1A2 108.9
C10A C1A H1A2 108.9
H1A1 C1A H1A2 107.7
C3A C2A C1A 111.4(4)
C3A C2A H2A1 109.4
C1A C2A H2A1 109.4
C3A C2A H2A2 109.4
C1A C2A H2A2 109.4
H2A1 C2A H2A2 108.0
O1A C3A C2A 109.7(3)
O1A C3A C4A 107.5(3)
C2A C3A C4A 114.7(4)
O1A C3A H3A 108.3
C2A C3A H3A 108.3
C4A C3A H3A 108.3
C3A C4A C28A 107.1(4)
C3A C4A C29A 111.0(4)
C28A C4A C29A 107.6(4)
C3A C4A C5A 107.8(3)
C28A C4A C5A 109.4(4)
C29A C4A C5A 113.7(4)
C6A C5A C4A 113.5(3)
C6A C5A C10A 111.6(3)
C4A C5A C10A 117.3(3)
C6A C5A H5A 104.2
C4A C5A H5A 104.2
C10A C5A H5A 104.2
C7A C6A C5A 110.3(4)
C7A C6A H6A1 109.6
C5A C6A H6A1 109.6
C7A C6A H6A2 109.6
C5A C6A H6A2 109.6
H6A1 C6A H6A2 108.1
C6A C7A C8A 113.4(3)
C6A C7A H7A1 108.9
C8A C7A H7A1 108.9
C6A C7A H7A2 108.9
C8A C7A H7A2 108.9
H7A1 C7A H7A2 107.7
C7A C8A C18A 107.5(4)
C7A C8A C9A 109.2(3)
C18A C8A C9A 112.9(3)
C7A C8A C14A 111.0(3)
C18A C8A C14A 109.0(3)
C9A C8A C14A 107.2(3)
C11A C9A C8A 112.0(3)
C11A C9A C10A 114.4(3)
C8A C9A C10A 116.1(3)
C11A C9A H9A 104.2
C8A C9A H9A 104.2
C10A C9A H9A 104.2
C1A C10A C19A 107.2(4)
C1A C10A C5A 107.3(3)
C19A C10A C5A 115.1(3)
C1A C10A C9A 109.3(3)
C19A C10A C9A 112.1(3)
C5A C10A C9A 105.8(3)
C12A C11A C9A 113.4(3)
C12A C11A H11A 108.9
C9A C11A H11A 108.9
C12A C11A H11B 108.9
C9A C11A H11B 108.9
H11A C11A H11B 107.7
O2A C12A C13A 114.4(4)
O2A C12A C11A 106.7(3)
C13A C12A C11A 108.9(4)
O2A C12A H12A 108.9
C13A C12A H12A 108.9
C11A C12A H12A 108.9
C12A C13A C17A 120.5(4)
C12A C13A C14A 109.9(3)
C17A C13A C14A 105.0(3)
C12A C13A H13A 106.9
C17A C13A H13A 106.9
C14A C13A H13A 106.9
C15A C14A C13A 100.4(3)
C15A C14A C30A 106.0(4)
C13A C14A C30A 110.1(4)
C15A C14A C8A 118.5(4)
C13A C14A C8A 109.8(3)
C30A C14A C8A 111.4(3)
C16A C15A C14A 104.4(4)
C16A C15A H15A 110.9
C14A C15A H15A 110.9
C16A C15A H15B 110.9
C14A C15A H15B 110.9
H15A C15A H15B 108.9
C15A C16A C17A 105.5(4)
C15A C16A H16A 110.6
C17A C16A H16A 110.6
C15A C16A H16B 110.6
C17A C16A H16B 110.6
H16A C16A H16B 108.8
C20A C17A C13A 116.5(3)
C20A C17A C16A 110.0(4)
C13A C17A C16A 104.9(4)
C20A C17A H17A 108.4
C13A C17A H17A 108.4
C16A C17A H17A 108.4
C8A C18A H18A 109.5
C8A C18A H18B 109.5
H18A C18A H18B 109.5
C8A C18A H18C 109.5
H18A C18A H18C 109.5
H18B C18A H18C 109.5
C10A C19A H19A 109.5
C10A C19A H19B 109.5
H19A C19A H19B 109.5
C10A C19A H19C 109.5
H19A C19A H19C 109.5
H19B C19A H19C 109.5
O3A C20A C22A 104.5(3)
O3A C20A C21A 108.1(4)
C22A C20A C21A 110.6(4)
O3A C20A C17A 109.0(4)
C22A C20A C17A 114.7(4)
C21A C20A C17A 109.6(4)
C20A C21A H21A 109.5
C20A C21A H21B 109.5
H21A C21A H21B 109.5
C20A C21A H21C 109.5
H21A C21A H21C 109.5
H21B C21A H21C 109.5
C23A C22A C20A 105.8(4)
C23A C22A H22A 110.6
C20A C22A H22A 110.6
C23A C22A H22B 110.6
C20A C22A H22B 110.6
H22A C22A H22B 108.7
C22A C23A C24A 107.0(5)
C22A C23A H23A 110.3
C24A C23A H23A 110.3
C22A C23A H23B 110.3
C24A C23A H23B 110.3
H23A C23A H23B 108.6
O3A C24A C23A 105.5(4)
O3A C24A C25A 109.3(4)
C23A C24A C25A 117.5(4)
O3A C24A H24A 108.1
C23A C24A H24A 108.1
C25A C24A H24A 108.1
O4A C25A C26A 111.0(5)
O4A C25A C27A 106.4(4)
C26A C25A C27A 110.0(5)
O4A C25A C24A 108.2(4)
C26A C25A C24A 111.5(4)
C27A C25A C24A 109.5(5)
C25A C26A H26A 109.5
C25A C26A H26B 109.5
H26A C26A H26B 109.5
C25A C26A H26C 109.5
H26A C26A H26C 109.5
H26B C26A H26C 109.5
C25A C27A H27A 109.5
C25A C27A H27B 109.5
H27A C27A H27B 109.5
C25A C27A H27C 109.5
H27A C27A H27C 109.5
H27B C27A H27C 109.5
C4A C28A H28A 109.5
C4A C28A H28B 109.5
H28A C28A H28B 109.5
C4A C28A H28C 109.5
H28A C28A H28C 109.5
H28B C28A H28C 109.5
C4A C29A H29A 109.5
C4A C29A H29B 109.5
H29A C29A H29B 109.5
C4A C29A H29C 109.5
H29A C29A H29C 109.5
H29B C29A H29C 109.5
C14A C30A H30A 109.5
C14A C30A H30B 109.5
H30A C30A H30B 109.5
C14A C30A H30C 109.5
H30A C30A H30C 109.5
H30B C30A H30C 109.5
O5A C31A O1A 124.2(5)
O5A C31A C32A 125.3(6)
O1A C31A C32A 110.6(5)
C31A C32A H32A 109.5
C31A C32A H32B 109.5
H32A C32A H32B 109.5
C31A C32A H32C 109.5
H32A C32A H32C 109.5
H32B C32A H32C 109.5
C10B C1B C2B 112.8(4)
C10B C1B H1B1 109.0
C2B C1B H1B1 109.0
C10B C1B H1B2 109.0
C2B C1B H1B2 109.0
H1B1 C1B H1B2 107.8
C3B C2B C1B 110.9(5)
C3B C2B H2B1 109.5
C1B C2B H2B1 109.5
C3B C2B H2B2 109.5
C1B C2B H2B2 109.5
H2B1 C2B H2B2 108.0
O1B C3B C2B 107.6(4)
O1B C3B C4B 107.7(4)
C2B C3B C4B 113.9(4)
O1B C3B H3B 109.2
C2B C3B H3B 109.2
C4B C3B H3B 109.2
C3B C4B C28B 108.2(4)
C3B C4B C29B 111.1(4)
C28B C4B C29B 107.9(4)
C3B C4B C5B 106.6(3)
C28B C4B C5B 108.7(3)
C29B C4B C5B 114.3(3)
C6B C5B C10B 111.2(3)
C6B C5B C4B 113.2(3)
C10B C5B C4B 117.1(3)
C6B C5B H5B 104.7
C10B C5B H5B 104.7
C4B C5B H5B 104.7
C7B C6B C5B 110.5(3)
C7B C6B H6B1 109.5
C5B C6B H6B1 109.5
C7B C6B H6B2 109.5
C5B C6B H6B2 109.5
H6B1 C6B H6B2 108.1
C6B C7B C8B 113.4(3)
C6B C7B H7B1 108.9
C8B C7B H7B1 108.9
C6B C7B H7B2 108.9
C8B C7B H7B2 108.9
H7B1 C7B H7B2 107.7
C7B C8B C18B 107.9(3)
C7B C8B C9B 108.4(3)
C18B C8B C9B 112.7(3)
C7B C8B C14B 110.2(3)
C18B C8B C14B 109.4(3)
C9B C8B C14B 108.4(3)
C11B C9B C8B 110.7(3)
C11B C9B C10B 115.3(3)
C8B C9B C10B 115.6(3)
C11B C9B H9B 104.6
C8B C9B H9B 104.6
C10B C9B H9B 104.6
C1B C10B C19B 107.9(4)
C1B C10B C5B 107.5(4)
C19B C10B C5B 114.4(3)
C1B C10B C9B 108.8(3)
C19B C10B C9B 112.8(3)
C5B C10B C9B 105.1(3)
C12B C11B C9B 113.5(4)
C12B C11B H11C 108.9
C9B C11B H11C 108.9
C12B C11B H11D 108.9
C9B C11B H11D 108.9
H11C C11B H11D 107.7
O2B C12B C13B 114.0(3)
O2B C12B C11B 107.7(4)
C13B C12B C11B 108.2(4)
O2B C12B H12B 109.0
C13B C12B H12B 109.0
C11B C12B H12B 109.0
C12B C13B C17B 121.5(4)
C12B C13B C14B 109.4(3)
C17B C13B C14B 105.7(3)
C12B C13B H13B 106.4
C17B C13B H13B 106.4
C14B C13B H13B 106.4
C15B C14B C13B 101.1(3)
C15B C14B C30B 105.5(4)
C13B C14B C30B 110.4(3)
C15B C14B C8B 118.3(3)
C13B C14B C8B 109.3(3)
C30B C14B C8B 111.7(3)
C16B C15B C14B 105.0(4)
C16B C15B H15C 110.8
C14B C15B H15C 110.8
C16B C15B H15D 110.8
C14B C15B H15D 110.8
H15C C15B H15D 108.8
C15B C16B C17B 106.0(4)
C15B C16B H16C 110.5
C17B C16B H16C 110.5
C15B C16B H16D 110.5
C17B C16B H16D 110.5
H16C C16B H16D 108.7
C20B C17B C13B 116.4(3)
C20B C17B C16B 110.3(4)
C13B C17B C16B 104.6(3)
C20B C17B H17B 108.4
C13B C17B H17B 108.4
C16B C17B H17B 108.4
C8B C18B H18D 109.5
C8B C18B H18E 109.5
H18D C18B H18E 109.5
C8B C18B H18F 109.5
H18D C18B H18F 109.5
H18E C18B H18F 109.5
C10B C19B H19D 109.5
C10B C19B H19E 109.5
H19D C19B H19E 109.5
C10B C19B H19F 109.5
H19D C19B H19F 109.5
H19E C19B H19F 109.5
O3B C20B C22B 103.1(3)
O3B C20B C21B 107.6(4)
C22B C20B C21B 111.0(4)
O3B C20B C17B 107.4(3)
C22B C20B C17B 116.0(3)
C21B C20B C17B 111.1(3)
C20B C21B H21D 109.5
C20B C21B H21E 109.5
H21D C21B H21E 109.5
C20B C21B H21F 109.5
H21D C21B H21F 109.5
H21E C21B H21F 109.5
C23B C22B C20B 106.0(4)
C23B C22B H22C 110.5
C20B C22B H22C 110.5
C23B C22B H22D 110.5
C20B C22B H22D 110.5
H22C C22B H22D 108.7
C22B C23B C24B 106.6(4)
C22B C23B H23C 110.4
C24B C23B H23C 110.4
C22B C23B H23D 110.4
C24B C23B H23D 110.4
H23C C23B H23D 108.6
O3B C24B C23B 105.8(4)
O3B C24B C25B 110.9(4)
C23B C24B C25B 114.9(5)
O3B C24B H24B 108.4
C23B C24B H24B 108.4
C25B C24B H24B 108.4
C26B C25B O4B 107.5(5)
C26B C25B C27B 110.9(6)
O4B C25B C27B 110.8(5)
C26B C25B C24B 111.9(5)
O4B C25B C24B 106.1(5)
C27B C25B C24B 109.5(5)
C25B C26B H26D 109.5
C25B C26B H26E 109.5
H26D C26B H26E 109.5
C25B C26B H26F 109.5
H26D C26B H26F 109.5
H26E C26B H26F 109.5
C25B C27B H27D 109.5
C25B C27B H27E 109.5
H27D C27B H27E 109.5
C25B C27B H27F 109.5
H27D C27B H27F 109.5
H27E C27B H27F 109.5
C4B C28B H28D 109.5
C4B C28B H28E 109.5
H28D C28B H28E 109.5
C4B C28B H28F 109.5
H28D C28B H28F 109.5
H28E C28B H28F 109.5
C4B C29B H29D 109.5
C4B C29B H29E 109.5
H29D C29B H29E 109.5
C4B C29B H29F 109.5
H29D C29B H29F 109.5
H29E C29B H29F 109.5
C14B C30B H30D 109.5
C14B C30B H30E 109.5
H30D C30B H30E 109.5
C14B C30B H30F 109.5
H30D C30B H30F 109.5
H30E C30B H30F 109.5
O5B C31B O1B 123.5(4)
O5B C31B C32B 125.6(5)
O1B C31B C32B 110.9(5)
C31B C32B H32D 109.5
C31B C32B H32E 109.5
H32D C32B H32E 109.5
C31B C32B H32F 109.5
H32D C32B H32F 109.5
H32E C32B H32F 109.5

loop_
_geom_bond_atom_site_label_1
_geom_bond_atom_site_label_2
_geom_bond_distance
O1A C31A 1.330(7)
O1A C3A 1.456(5)
O2A C12A 1.422(5)
O2A H2A 0.8200
O3A C20A 1.433(5)
O3A C24A 1.435(5)
O4A C25A 1.423(5)
O4A H4A 0.8200
O5A C31A 1.198(7)
O1B C31B 1.349(6)
O1B C3B 1.467(5)
O2B C12B 1.429(5)
O2B H2B 0.8200
O3B C24B 1.436(5)
O3B C20B 1.454(5)
O4B C25B 1.485(7)
O4B H4B 0.8200
O5B C31B 1.197(6)
O6 H6A 0.8499
O6 H6B 0.8500
C1A C2A 1.520(6)
C1A C10A 1.535(6)
C1A H1A1 0.9700
C1A H1A2 0.9700
C2A C3A 1.497(6)
C2A H2A1 0.9700
C2A H2A2 0.9700
C3A C4A 1.530(6)
C3A H3A 0.9800
C4A C28A 1.542(6)
C4A C29A 1.553(6)
C4A C5A 1.556(6)
C5A C6A 1.533(6)
C5A C10A 1.559(5)
C5A H5A 0.9800
C6A C7A 1.526(6)
C6A H6A1 0.9700
C6A H6A2 0.9700
C7A C8A 1.538(5)
C7A H7A1 0.9700
C7A H7A2 0.9700
C8A C18A 1.556(5)
C8A C9A 1.561(6)
C8A C14A 1.572(6)
C9A C11A 1.539(5)
C9A C10A 1.578(5)
C9A H9A 0.9800
C10A C19A 1.553(5)
C11A C12A 1.525(6)
C11A H11A 0.9700
C11A H11B 0.9700
C12A C13A 1.520(6)
C12A H12A 0.9800
C13A C17A 1.554(6)
C13A C14A 1.558(6)
C13A H13A 0.9800
C14A C15A 1.534(6)
C14A C30A 1.565(6)
C15A C16A 1.529(7)
C15A H15A 0.9700
C15A H15B 0.9700
C16A C17A 1.562(7)
C16A H16A 0.9700
C16A H16B 0.9700
C17A C20A 1.543(6)
C17A H17A 0.9800
C18A H18A 0.9600
C18A H18B 0.9600
C18A H18C 0.9600
C19A H19A 0.9600
C19A H19B 0.9600
C19A H19C 0.9600
C20A C22A 1.525(6)
C20A C21A 1.535(6)
C21A H21A 0.9600
C21A H21B 0.9600
C21A H21C 0.9600
C22A C23A 1.483(7)
C22A H22A 0.9700
C22A H22B 0.9700
C23A C24A 1.515(8)
C23A H23A 0.9700
C23A H23B 0.9700
C24A C25A 1.534(7)
C24A H24A 0.9800
C25A C26A 1.506(9)
C25A C27A 1.534(7)
C26A H26A 0.9600
C26A H26B 0.9600
C26A H26C 0.9600
C27A H27A 0.9600
C27A H27B 0.9600
C27A H27C 0.9600
C28A H28A 0.9600
C28A H28B 0.9600
C28A H28C 0.9600
C29A H29A 0.9600
C29A H29B 0.9600
C29A H29C 0.9600
C30A H30A 0.9600
C30A H30B 0.9600
C30A H30C 0.9600
C31A C32A 1.509(7)
C32A H32A 0.9600
C32A H32B 0.9600
C32A H32C 0.9600
C1B C10B 1.519(6)
C1B C2B 1.527(7)
C1B H1B1 0.9700
C1B H1B2 0.9700
C2B C3B 1.500(7)
C2B H2B1 0.9700
C2B H2B2 0.9700
C3B C4B 1.534(6)
C3B H3B 0.9800
C4B C28B 1.544(6)
C4B C29B 1.546(6)
C4B C5B 1.564(5)
C5B C6B 1.527(5)
C5B C10B 1.562(5)
C5B H5B 0.9800
C6B C7B 1.518(5)
C6B H6B1 0.9700
C6B H6B2 0.9700
C7B C8B 1.540(5)
C7B H7B1 0.9700
C7B H7B2 0.9700
C8B C18B 1.544(5)
C8B C9B 1.564(5)
C8B C14B 1.567(5)
C9B C11B 1.545(5)
C9B C10B 1.576(5)
C9B H9B 0.9800
C10B C19B 1.553(6)
C11B C12B 1.533(6)
C11B H11C 0.9700
C11B H11D 0.9700
C12B C13B 1.519(6)
C12B H12B 0.9800
C13B C17B 1.541(6)
C13B C14B 1.554(5)
C13B H13B 0.9800
C14B C15B 1.528(6)
C14B C30B 1.565(5)
C15B C16B 1.509(6)
C15B H15C 0.9700
C15B H15D 0.9700
C16B C17B 1.569(7)
C16B H16C 0.9700
C16B H16D 0.9700
C17B C20B 1.537(5)
C17B H17B 0.9800
C18B H18D 0.9600
C18B H18E 0.9600
C18B H18F 0.9600
C19B H19D 0.9600
C19B H19E 0.9600
C19B H19F 0.9600
C20B C22B 1.515(6)
C20B C21B 1.525(6)
C21B H21D 0.9600
C21B H21E 0.9600
C21B H21F 0.9600
C22B C23B 1.468(6)
C22B H22C 0.9700
C22B H22D 0.9700
C23B C24B 1.513(8)
C23B H23C 0.9700
C23B H23D 0.9700
C24B C25B 1.532(7)
C24B H24B 0.9800
C25B C26B 1.428(8)
C25B C27B 1.490(10)
C26B H26D 0.9600
C26B H26E 0.9600
C26B H26F 0.9600
C27B H27D 0.9600
C27B H27E 0.9600
C27B H27F 0.9600
C28B H28D 0.9600
C28B H28E 0.9600
C28B H28F 0.9600
C29B H29D 0.9600
C29B H29E 0.9600
C29B H29F 0.9600
C30B H30D 0.9600
C30B H30E 0.9600
C30B H30F 0.9600
C31B C32B 1.495(7)
C32B H32D 0.9600
C32B H32E 0.9600
C32B H32F 0.9600

loop_
_geom_hbond_atom_site_label_D
_geom_hbond_atom_site_label_H
_geom_hbond_atom_site_label_A
_geom_hbond_site_symmetry_D
_geom_hbond_site_symmetry_H
_geom_hbond_site_symmetry_A
_geom_hbond_distance_DH
_geom_hbond_distance_HA
_geom_hbond_distance_DA
_geom_hbond_angle_DHA
_geom_hbond_publ_flag
O2A H2A O3A . . . 0.82 1.94 2.742(4) 164 yes
O2B H2B O3B . . . 0.82 1.90 2.707(4) 170 yes
O4A H4A O2A . . . 0.82 2.27 2.986(6) 146 yes
O4B H4B O6 . . . 0.82 2.08 2.750(11) 139 yes
O6 H6A O3A . . 1_565 0.85 2.10 2.944(11) 176 yes
C22A H22 O6 1_565 1_565 . 0.85 1.84 2.685(9) 176 yes

loop_
_geom_torsion_atom_site_label_1
_geom_torsion_atom_site_label_2
_geom_torsion_atom_site_label_3
_geom_torsion_atom_site_label_4
_geom_torsion
C10A C1A C2A C3A -57.2(5)
C31A O1A C3A C2A 82.7(5)
C31A O1A C3A C4A -152.0(4)
C1A C2A C3A O1A 177.3(4)
C1A C2A C3A C4A 56.2(5)
O1A C3A C4A C28A 69.0(4)
C2A C3A C4A C28A -168.7(3)
O1A C3A C4A C29A -48.2(5)
C2A C3A C4A C29A 74.0(4)
O1A C3A C4A C5A -173.4(3)
C2A C3A C4A C5A -51.1(5)
C3A C4A C5A C6A -177.0(4)
C28A C4A C5A C6A -60.8(5)
C29A C4A C5A C6A 59.5(5)
C3A C4A C5A C10A 50.4(4)
C28A C4A C5A C10A 166.6(3)
C29A C4A C5A C10A -73.1(5)
C4A C5A C6A C7A 162.7(3)
C10A C5A C6A C7A -62.0(4)
C5A C6A C7A C8A 57.4(5)
C6A C7A C8A C18A 72.2(5)
C6A C7A C8A C9A -50.7(5)
C6A C7A C8A C14A -168.7(4)
C7A C8A C9A C11A -174.9(3)
C18A C8A C9A C11A 65.5(4)
C14A C8A C9A C11A -54.6(4)
C7A C8A C9A C10A 51.1(4)
C18A C8A C9A C10A -68.5(4)
C14A C8A C9A C10A 171.5(3)
C2A C1A C10A C19A -71.1(5)
C2A C1A C10A C5A 53.0(5)
C2A C1A C10A C9A 167.2(3)
C6A C5A C10A C1A 174.8(3)
C4A C5A C10A C1A -51.7(4)
C6A C5A C10A C19A -66.0(5)
C4A C5A C10A C19A 67.4(5)
C6A C5A C10A C9A 58.3(4)
C4A C5A C10A C9A -168.2(3)
C11A C9A C10A C1A 57.6(4)
C8A C9A C10A C1A -169.6(3)
C11A C9A C10A C19A -61.1(5)
C8A C9A C10A C19A 71.8(4)
C11A C9A C10A C5A 172.7(3)
C8A C9A C10A C5A -54.4(4)
C8A C9A C11A C12A 54.7(5)
C10A C9A C11A C12A -170.5(3)
C9A C11A C12A O2A -179.9(4)
C9A C11A C12A C13A -55.9(5)
O2A C12A C13A C17A -58.7(5)
C11A C12A C13A C17A -178.0(3)
O2A C12A C13A C14A 179.2(3)
C11A C12A C13A C14A 59.9(4)
C12A C13A C14A C15A 170.7(4)
C17A C13A C14A C15A 39.7(4)
C12A C13A C14A C30A 59.2(4)
C17A C13A C14A C30A -71.7(4)
C12A C13A C14A C8A -63.8(4)
C17A C13A C14A C8A 165.3(3)
C7A C8A C14A C15A -67.1(5)
C18A C8A C14A C15A 51.1(5)
C9A C8A C14A C15A 173.6(3)
C7A C8A C14A C13A 178.5(3)
C18A C8A C14A C13A -63.3(4)
C9A C8A C14A C13A 59.2(4)
C7A C8A C14A C30A 56.3(5)
C18A C8A C14A C30A 174.5(4)
C9A C8A C14A C30A -63.0(4)
C13A C14A C15A C16A -44.0(4)
C30A C14A C15A C16A 70.6(4)
C8A C14A C15A C16A -163.4(3)
C14A C15A C16A C17A 31.9(5)
C12A C13A C17A C20A 92.9(5)
C14A C13A C17A C20A -142.6(4)
C12A C13A C17A C16A -145.3(4)
C14A C13A C17A C16A -20.8(4)
C15A C16A C17A C20A 119.5(4)
C15A C16A C17A C13A -6.5(5)
C24A O3A C20A C22A 27.8(4)
C24A O3A C20A C21A -90.0(4)
C24A O3A C20A C17A 150.8(3)
C13A C17A C20A O3A -53.1(5)
C16A C17A C20A O3A -172.2(4)
C13A C17A C20A C22A 63.6(5)
C16A C17A C20A C22A -55.5(5)
C13A C17A C20A C21A -171.2(4)
C16A C17A C20A C21A 69.7(5)
O3A C20A C22A C23A -22.1(5)
C21A C20A C22A C23A 93.9(5)
C17A C20A C22A C23A -141.5(5)
C20A C22A C23A C24A 9.3(6)
C20A O3A C24A C23A -22.0(5)
C20A O3A C24A C25A -149.2(4)
C22A C23A C24A O3A 6.9(6)
C22A C23A C24A C25A 128.9(5)
O3A C24A C25A O4A 59.9(5)
C23A C24A C25A O4A -60.2(6)
O3A C24A C25A C26A -62.5(5)
C23A C24A C25A C26A 177.4(5)
O3A C24A C25A C27A 175.5(4)
C23A C24A C25A C27A 55.4(6)
C3A O1A C31A O5A -1.8(8)
C3A O1A C31A C32A 179.2(4)
C10B C1B C2B C3B -58.6(6)
C31B O1B C3B C2B 99.2(5)
C31B O1B C3B C4B -137.7(4)
C1B C2B C3B O1B 178.2(4)
C1B C2B C3B C4B 58.9(6)
O1B C3B C4B C28B 70.6(5)
C2B C3B C4B C28B -170.2(4)
O1B C3B C4B C29B -47.6(5)
C2B C3B C4B C29B 71.6(5)
O1B C3B C4B C5B -172.6(3)
C2B C3B C4B C5B -53.4(5)
C3B C4B C5B C6B -177.0(4)
C28B C4B C5B C6B -60.6(4)
C29B C4B C5B C6B 60.0(5)
C3B C4B C5B C10B 51.7(5)
C28B C4B C5B C10B 168.1(4)
C29B C4B C5B C10B -71.4(5)
C10B C5B C6B C7B -62.4(4)
C4B C5B C6B C7B 163.5(3)
C5B C6B C7B C8B 57.7(4)
C6B C7B C8B C18B 70.9(4)
C6B C7B C8B C9B -51.4(4)
C6B C7B C8B C14B -169.8(3)
C7B C8B C9B C11B -173.6(3)
C18B C8B C9B C11B 67.1(4)
C14B C8B C9B C11B -54.1(4)
C7B C8B C9B C10B 52.9(4)
C18B C8B C9B C10B -66.4(4)
C14B C8B C9B C10B 172.4(3)
C2B C1B C10B C19B -70.5(6)
C2B C1B C10B C5B 53.4(6)
C2B C1B C10B C9B 166.7(4)
C6B C5B C10B C1B 175.3(4)
C4B C5B C10B C1B -52.5(5)
C6B C5B C10B C19B -64.9(5)
C4B C5B C10B C19B 67.4(5)
C6B C5B C10B C9B 59.5(4)
C4B C5B C10B C9B -168.3(3)
C11B C9B C10B C1B 57.2(5)
C8B C9B C10B C1B -171.5(4)
C11B C9B C10B C19B -62.6(5)
C8B C9B C10B C19B 68.7(4)
C11B C9B C10B C5B 172.1(3)
C8B C9B C10B C5B -56.6(4)
C8B C9B C11B C12B 54.5(5)
C10B C9B C11B C12B -171.9(3)
C9B C11B C12B O2B 179.0(4)
C9B C11B C12B C13B -57.4(5)
O2B C12B C13B C17B -55.1(6)
C11B C12B C13B C17B -174.8(3)
O2B C12B C13B C14B -178.7(4)
C11B C12B C13B C14B 61.6(5)
C12B C13B C14B C15B 169.7(4)
C17B C13B C14B C15B 37.2(4)
C12B C13B C14B C30B 58.4(5)
C17B C13B C14B C30B -74.1(4)
C12B C13B C14B C8B -64.8(4)
C17B C13B C14B C8B 162.7(3)
C7B C8B C14B C15B -67.1(4)
C18B C8B C14B C15B 51.3(4)
C9B C8B C14B C15B 174.5(3)
C7B C8B C14B C13B 178.1(3)
C18B C8B C14B C13B -63.5(4)
C9B C8B C14B C13B 59.7(4)
C7B C8B C14B C30B 55.7(4)
C18B C8B C14B C30B 174.0(4)
C9B C8B C14B C30B -62.7(4)
C13B C14B C15B C16B -41.8(4)
C30B C14B C15B C16B 73.2(4)
C8B C14B C15B C16B -161.0(3)
C14B C15B C16B C17B 30.9(4)
C12B C13B C17B C20B 93.9(5)
C14B C13B C17B C20B -140.8(4)
C12B C13B C17B C16B -144.2(4)
C14B C13B C17B C16B -18.8(4)
C15B C16B C17B C20B 118.8(4)
C15B C16B C17B C13B -7.1(5)
C24B O3B C20B C22B 31.5(4)
C24B O3B C20B C21B -85.8(4)
C24B O3B C20B C17B 154.6(3)
C13B C17B C20B O3B -53.5(5)
C16B C17B C20B O3B -172.4(3)
C13B C17B C20B C22B 61.2(5)
C16B C17B C20B C22B -57.7(5)
C13B C17B C20B C21B -170.8(4)
C16B C17B C20B C21B 70.3(5)
O3B C20B C22B C23B -28.2(5)
C21B C20B C22B C23B 86.7(5)
C17B C20B C22B C23B -145.3(5)
C20B C22B C23B C24B 15.2(6)
C20B O3B C24B C23B -22.5(5)
C20B O3B C24B C25B -147.7(4)
C22B C23B C24B O3B 3.8(6)
C22B C23B C24B C25B 126.4(5)
O3B C24B C25B C26B 62.7(7)
C23B C24B C25B C26B -57.2(7)
O3B C24B C25B O4B 179.6(4)
C23B C24B C25B O4B 59.7(6)
O3B C24B C25B C27B -60.7(5)
C23B C24B C25B C27B 179.4(5)
O3B C24B C25B O6 -139.2(3)
C23B C24B C25B O6 100.9(4)
C3B O1B C31B O5B 7.3(7)
C3B O1B C31B C32B -173.9(4)

_cod_database_fobs_code 2020815
